data_7022181
loop_
_publ_author_name
'Hou, Lei'
'Jia, Li-Na'
'Shi, Wen-Juan'
'Wang, Yao-Yu'
'Liu, Bo'
'Shi, Qi-Zhen'

_publ_section_title
;
 A polar tetrazolyl-carboxyl microporous Zn(II)-MOF: sorption and
 luminescent properties.
;
_journal_issue 10
_journal_name_full 'Dalton transactions (Cambridge, England : 2003)'
_journal_page_first 3653
_journal_page_last 3659
_journal_paper_doi 10.1039/c2dt31968c
_journal_volume 42
_journal_year 2013
_chemical_formula_sum 'C19 H15 N9 O5 Zn2'
_chemical_formula_weight 580.14
_chemical_name_systematic
;
?
;
_space_group_IT_number 5
_symmetry_cell_setting monoclinic
_symmetry_space_group_name_Hall 'C 2y'
_symmetry_space_group_name_H-M 'C 1 2 1'
_atom_sites_solution_hydrogens geom
_atom_sites_solution_primary direct
_atom_sites_solution_secondary difmap
_audit_creation_method SHELXL-97
_cell_angle_alpha 90.00
_cell_angle_beta 105.387(2)
_cell_angle_gamma 90.00
_cell_formula_units_Z 4
_cell_length_a 18.1435(18)
_cell_length_b 7.9332(8)
_cell_length_c 17.2163(17)
_cell_measurement_reflns_used 1975
_cell_measurement_temperature 295(2)
_cell_measurement_theta_max 25.57
_cell_measurement_theta_min 2.45
_cell_volume 2389.2(4)
_computing_data_collection 'SMART (Bruker, 2002)'
_computing_molecular_graphics 'SHELXTL (Sheldrick, 1997)'
_computing_publication_material SHELXTL
_computing_structure_refinement 'SHELXL-97 (Sheldrick, 1997)'
_computing_structure_solution 'SHELXS-97 (Sheldrick, 1990)'
_diffrn_ambient_temperature 295(2)
_diffrn_measured_fraction_theta_full 0.972
_diffrn_measured_fraction_theta_max 0.972
_diffrn_measurement_device_type
;
Bruker SMART APEX area-detector diffractometer
;
_diffrn_radiation_monochromator graphite
_diffrn_radiation_source 'fine-focus sealed tube'
_diffrn_radiation_type MoK\a
_diffrn_radiation_wavelength 0.71073
_diffrn_reflns_av_R_equivalents 0.0297
_diffrn_reflns_av_sigmaI/netI 0.0548
_diffrn_reflns_limit_h_max 19
_diffrn_reflns_limit_h_min -22
_diffrn_reflns_limit_k_max 5
_diffrn_reflns_limit_k_min -9
_diffrn_reflns_limit_l_max 21
_diffrn_reflns_limit_l_min -21
_diffrn_reflns_number 5967
_diffrn_reflns_theta_full 25.98
_diffrn_reflns_theta_max 25.98
_diffrn_reflns_theta_min 2.90
_exptl_absorpt_coefficient_mu 2.057
_exptl_absorpt_correction_T_max 0.8360
_exptl_absorpt_correction_T_min 0.7335
_exptl_absorpt_correction_type multi-scan
_exptl_absorpt_process_details sadabs
_exptl_crystal_colour colorless
_exptl_crystal_density_diffrn 1.613
_exptl_crystal_density_method 'not measured'
_exptl_crystal_description prism
_exptl_crystal_F_000 1168
_exptl_crystal_size_max 0.16
_exptl_crystal_size_mid 0.13
_exptl_crystal_size_min 0.09
_platon_squeeze_details
;
;
_refine_diff_density_max 0.769
_refine_diff_density_min -0.540
_refine_diff_density_rms 0.092
_refine_ls_abs_structure_details 'Flack H D (1983), Acta Cryst. A39, 876-881'
_refine_ls_abs_structure_Flack 0.01(2)
_refine_ls_extinction_method none
_refine_ls_goodness_of_fit_ref 1.032
_refine_ls_hydrogen_treatment constr
_refine_ls_matrix_type full
_refine_ls_number_parameters 316
_refine_ls_number_reflns 3510
_refine_ls_number_restraints 50
_refine_ls_restrained_S_all 1.073
_refine_ls_R_factor_all 0.0458
_refine_ls_R_factor_gt 0.0422
_refine_ls_shift/su_max 0.000
_refine_ls_shift/su_mean 0.000
_refine_ls_structure_factor_coef Fsqd
_refine_ls_weighting_details 'calc w=1/[\s^2^(Fo^2^)+(0.0704P)^2^+0.0000P] where P=(Fo^2^+2Fc^2^)/3'
_refine_ls_weighting_scheme calc
_refine_ls_wR_factor_gt 0.1060
_refine_ls_wR_factor_ref 0.1084
_reflns_number_gt 3013
_reflns_number_total 3510
_reflns_threshold_expression >2sigma(I)
_cod_data_source_file c2dt31968c.txt
_cod_data_source_block znm
_cod_original_sg_symbol_H-M C2
_cod_database_code 7022181

loop_
_symmetry_equiv_pos_as_xyz
'x, y, z'
'-x, y, -z'
'x+1/2, y+1/2, z'
'-x+1/2, y+1/2, -z'

loop_
_atom_site_label
_atom_site_type_symbol
_atom_site_fract_x
_atom_site_fract_y
_atom_site_fract_z
_atom_site_U_iso_or_equiv
_atom_site_adp_type
_atom_site_occupancy
_atom_site_symmetry_multiplicity
_atom_site_calc_flag
_atom_site_refinement_flags
Zn1 Zn 0.08366(7) 0.27051(17) 0.24428(6) 0.0365(4) Uani 1 1 d .
Zn2 Zn 0.24954(7) 0.58325(15) 0.24340(5) 0.0293(3) Uani 1 1 d .
N1 N 0.3172(5) 0.2874(13) 0.7694(5) 0.037(2) Uani 1 1 d .
N2 N 0.3620(6) 0.3191(14) 0.8443(5) 0.044(3) Uani 1 1 d .
N3 N 0.4000(6) 0.4575(15) 0.8422(5) 0.046(3) Uani 1 1 d .
N4 N 0.3798(6) 0.5177(13) 0.7651(5) 0.041(3) Uani 1 1 d .
N5 N 0.1387(5) 0.1442(10) -0.2656(4) 0.0254(18) Uani 1 1 d .
N6 N 0.0897(6) 0.1097(13) -0.3396(4) 0.037(2) Uani 1 1 d .
N7 N 0.0203(6) 0.1326(13) -0.3379(5) 0.042(3) Uani 1 1 d .
N8 N 0.0200(5) 0.1886(11) -0.2616(4) 0.0297(19) Uani 1 1 d .
N9 N -0.0613(6) 0.6765(12) 0.1167(5) 0.078(2) Uani 1 1 d DU
O1 O 0.1404(5) 0.3503(12) 0.3516(4) 0.045(2) Uani 1 1 d .
O2 O 0.2486(5) 0.4522(12) 0.3362(4) 0.050(2) Uani 1 1 d .
O3 O 0.1361(5) 0.3284(10) 0.1547(4) 0.064(2) Uani 1 1 d U
O4 O 0.2346(5) 0.4677(11) 0.1411(4) 0.048(2) Uani 1 1 d U
O5 O 0.0186(5) 0.5100(9) 0.2084(4) 0.068(2) Uani 1 1 d DU
C1 C 0.3296(7) 0.4114(16) 0.7216(6) 0.040(3) Uani 1 1 d .
C2 C 0.2961(7) 0.4184(15) 0.6345(5) 0.037(3) Uani 1 1 d .
C3 C 0.3419(7) 0.4569(17) 0.5844(6) 0.043(3) Uani 1 1 d .
H3 H 0.3931 0.4836 0.6063 0.051 Uiso 1 1 calc R
C4 C 0.3116(7) 0.4560(17) 0.5011(6) 0.048(3) Uani 1 1 d .
H4 H 0.3425 0.4824 0.4674 0.057 Uiso 1 1 calc R
C5 C 0.2360(7) 0.4161(14) 0.4688(5) 0.035(3) Uani 1 1 d .
C6 C 0.1911(7) 0.3718(17) 0.5178(6) 0.044(3) Uani 1 1 d .
H6 H 0.1411 0.3368 0.4950 0.053 Uiso 1 1 calc R
C7 C 0.2186(7) 0.378(2) 0.6006(6) 0.051(3) Uani 1 1 d .
H7 H 0.1864 0.3561 0.6335 0.061 Uiso 1 1 calc R
C8 C 0.2032(7) 0.4040(13) 0.3766(5) 0.032(3) Uani 1 1 d .
C9 C 0.0937(6) 0.1900(12) -0.2206(5) 0.024(2) Uani 1 1 d .
C10 C 0.1211(6) 0.2320(11) -0.1327(5) 0.022(2) Uani 1 1 d .
C11 C 0.0773(7) 0.1767(14) -0.0823(5) 0.033(2) Uani 1 1 d .
H11 H 0.0333 0.1132 -0.1028 0.040 Uiso 1 1 calc R
C12 C 0.0998(6) 0.2172(13) -0.0017(5) 0.034(2) Uani 1 1 d .
H12 H 0.0724 0.1740 0.0325 0.041 Uiso 1 1 calc R
C13 C 0.1601(7) 0.3173(12) 0.0289(5) 0.030(2) Uani 1 1 d .
C14 C 0.2048(6) 0.3743(14) -0.0222(5) 0.033(2) Uani 1 1 d .
H14 H 0.2482 0.4396 -0.0018 0.040 Uiso 1 1 calc R
C15 C 0.1829(6) 0.3314(13) -0.1020(5) 0.032(2) Uani 1 1 d .
H15 H 0.2110 0.3714 -0.1361 0.038 Uiso 1 1 calc R
C16 C 0.1809(8) 0.3732(15) 0.1169(6) 0.044(2) Uani 1 1 d U
C17 C -0.0067(7) 0.5612(16) 0.1402(6) 0.073(2) Uani 1 1 d DU
H17 H 0.0139 0.5158 0.1007 0.088 Uiso 1 1 calc R
C18 C -0.0914(8) 0.7384(16) 0.1805(7) 0.089(3) Uani 1 1 d DU
H18A H -0.0667 0.6816 0.2298 0.134 Uiso 1 1 calc R
H18B H -0.1454 0.7174 0.1675 0.134 Uiso 1 1 calc R
H18C H -0.0821 0.8574 0.1869 0.134 Uiso 1 1 calc R
C19 C -0.0829(8) 0.7242(16) 0.0340(6) 0.085(3) Uani 1 1 d DU
H19A H -0.0555 0.6568 0.0047 0.128 Uiso 1 1 calc R
H19B H -0.0711 0.8411 0.0293 0.128 Uiso 1 1 calc R
H19C H -0.1369 0.7069 0.0123 0.128 Uiso 1 1 calc R

loop_
_atom_site_aniso_label
_atom_site_aniso_U_11
_atom_site_aniso_U_22
_atom_site_aniso_U_33
_atom_site_aniso_U_23
_atom_site_aniso_U_13
_atom_site_aniso_U_12
Zn1 0.0268(8) 0.0615(8) 0.0175(5) 0.0034(5) -0.0003(5) -0.0131(6)
Zn2 0.0263(7) 0.0474(7) 0.0146(5) -0.0031(5) 0.0059(4) -0.0070(5)
N1 0.032(6) 0.054(5) 0.022(4) 0.002(4) 0.003(4) 0.005(4)
N2 0.029(7) 0.079(8) 0.017(4) -0.002(4) -0.004(4) -0.009(5)
N3 0.036(7) 0.082(8) 0.017(4) 0.002(4) -0.001(4) -0.003(6)
N4 0.027(6) 0.078(7) 0.016(4) 0.004(4) 0.003(4) -0.009(5)
N5 0.019(5) 0.038(4) 0.016(3) -0.005(3) -0.001(3) 0.002(3)
N6 0.030(6) 0.062(7) 0.016(3) -0.002(4) 0.000(4) 0.008(5)
N7 0.045(7) 0.064(7) 0.019(4) -0.007(4) 0.010(4) 0.005(5)
N8 0.028(6) 0.041(5) 0.021(4) -0.003(3) 0.008(4) -0.001(4)
N9 0.065(6) 0.062(5) 0.100(5) 0.002(4) 0.008(4) 0.000(4)
O1 0.027(6) 0.084(6) 0.016(3) 0.004(3) -0.010(3) -0.021(4)
O2 0.033(6) 0.090(7) 0.021(3) 0.011(4) -0.001(3) -0.016(4)
O3 0.090(6) 0.077(4) 0.036(4) -0.011(3) 0.034(4) -0.039(4)
O4 0.060(6) 0.066(5) 0.021(3) -0.020(3) 0.012(3) -0.021(4)
O5 0.072(6) 0.065(4) 0.056(4) 0.019(3) 0.000(4) -0.024(4)
C1 0.029(7) 0.072(8) 0.022(4) 0.001(5) 0.014(5) -0.013(6)
C2 0.027(7) 0.067(8) 0.016(4) 0.002(5) 0.001(4) -0.007(5)
C3 0.018(7) 0.086(9) 0.021(4) 0.003(5) -0.001(4) -0.016(6)
C4 0.044(9) 0.081(9) 0.021(5) -0.005(5) 0.013(5) -0.030(7)
C5 0.034(7) 0.055(7) 0.015(4) 0.000(4) 0.002(4) -0.015(5)
C6 0.024(8) 0.084(9) 0.021(4) 0.010(5) -0.001(5) -0.005(6)
C7 0.028(8) 0.100(11) 0.027(5) 0.011(6) 0.009(5) -0.006(7)
C8 0.043(8) 0.042(6) 0.010(4) -0.001(4) 0.007(4) -0.005(5)
C9 0.022(7) 0.027(5) 0.019(4) -0.008(4) -0.002(4) -0.001(4)
C10 0.025(6) 0.028(5) 0.012(4) -0.002(3) 0.002(4) 0.002(4)
C11 0.030(7) 0.041(6) 0.027(4) -0.002(4) 0.003(4) -0.011(5)
C12 0.035(7) 0.046(6) 0.022(4) 0.000(4) 0.010(5) -0.007(5)
C13 0.035(7) 0.039(6) 0.017(4) 0.005(4) 0.010(5) 0.001(4)
C14 0.027(7) 0.049(6) 0.024(4) -0.014(4) 0.009(4) -0.008(5)
C15 0.028(7) 0.052(6) 0.018(4) -0.006(4) 0.010(4) -0.007(5)
C16 0.065(6) 0.048(5) 0.024(4) -0.012(4) 0.023(4) -0.015(5)
C17 0.066(6) 0.069(5) 0.081(5) 0.016(4) 0.011(5) -0.012(4)
C18 0.078(8) 0.073(7) 0.109(6) -0.003(6) 0.012(6) -0.009(5)
C19 0.068(8) 0.078(7) 0.101(6) 0.003(5) 0.008(6) -0.001(6)

loop_
_atom_type_symbol
_atom_type_description
_atom_type_scat_dispersion_real
_atom_type_scat_dispersion_imag
_atom_type_scat_source
C C 0.0033 0.0016 'International Tables Vol C Tables 4.2.6.8 and 6.1.1.4'
H H 0.0000 0.0000 'International Tables Vol C Tables 4.2.6.8 and 6.1.1.4'
N N 0.0061 0.0033 'International Tables Vol C Tables 4.2.6.8 and 6.1.1.4'
O O 0.0106 0.0060 'International Tables Vol C Tables 4.2.6.8 and 6.1.1.4'
Zn Zn 0.2839 1.4301 'International Tables Vol C Tables 4.2.6.8 and 6.1.1.4'

loop_
_geom_angle_atom_site_label_1
_geom_angle_atom_site_label_2
_geom_angle_atom_site_label_3
_geom_angle
_geom_angle_site_symmetry_1
_geom_angle_site_symmetry_3
O1 Zn1 O3 113.5(3) . .
O1 Zn1 N8 103.5(3) . 2
O3 Zn1 N8 141.9(3) . 2
O1 Zn1 N4 106.1(4) . 4_546
O3 Zn1 N4 86.5(3) . 4_546
N8 Zn1 N4 91.6(4) 2 4_546
O1 Zn1 O5 95.3(3) . .
O3 Zn1 O5 85.3(3) . .
N8 Zn1 O5 82.8(3) 2 .
N4 Zn1 O5 158.5(3) 4_546 .
O2 Zn2 O4 118.2(4) . .
O2 Zn2 N1 113.2(4) . 4_556
O4 Zn2 N1 110.4(4) . 4_556
O2 Zn2 N5 101.8(3) . 4
O4 Zn2 N5 100.2(3) . 4
N1 Zn2 N5 112.1(4) 4_556 4
C1 N1 N2 107.0(10) . .
C1 N1 Zn2 136.3(8) . 4_546
N2 N1 Zn2 116.7(7) . 4_546
N3 N2 N1 108.6(9) . .
N2 N3 N4 108.3(9) . .
C1 N4 N3 107.2(9) . .
C1 N4 Zn1 137.7(7) . 4_556
N3 N4 Zn1 113.2(7) . 4_556
C9 N5 N6 104.6(9) . .
C9 N5 Zn2 134.7(7) . 4_545
N6 N5 Zn2 119.8(6) . 4_545
N7 N6 N5 110.4(7) . .
N6 N7 N8 108.5(8) . .
C9 N8 N7 104.3(8) . .
C9 N8 Zn1 137.4(6) . 2
N7 N8 Zn1 117.7(7) . 2
C17 N9 C19 118.2(9) . .
C17 N9 C18 113.9(9) . .
C19 N9 C18 127.9(10) . .
C8 O1 Zn1 132.1(7) . .
C8 O2 Zn2 140.6(8) . .
C16 O3 Zn1 164.9(9) . .
C16 O4 Zn2 120.7(7) . .
C17 O5 Zn1 126.1(8) . .
N4 C1 N1 108.9(9) . .
N4 C1 C2 126.5(10) . .
N1 C1 C2 124.5(11) . .
C3 C2 C7 119.4(9) . .
C3 C2 C1 119.6(10) . .
C7 C2 C1 120.9(9) . .
C2 C3 C4 120.3(10) . .
C2 C3 H3 119.8 . .
C4 C3 H3 119.9 . .
C5 C4 C3 119.8(9) . .
C5 C4 H4 120.1 . .
C3 C4 H4 120.1 . .
C6 C5 C4 120.3(9) . .
C6 C5 C8 119.3(10) . .
C4 C5 C8 120.1(9) . .
C5 C6 C7 121.2(11) . .
C5 C6 H6 119.3 . .
C7 C6 H6 119.5 . .
C6 C7 C2 118.8(10) . .
C6 C7 H7 120.5 . .
C2 C7 H7 120.7 . .
O1 C8 O2 127.6(8) . .
O1 C8 C5 117.9(8) . .
O2 C8 C5 114.6(10) . .
N5 C9 N8 112.1(8) . .
N5 C9 C10 124.3(9) . .
N8 C9 C10 123.5(8) . .
C15 C10 C11 119.2(8) . .
C15 C10 C9 122.7(8) . .
C11 C10 C9 117.9(8) . .
C12 C11 C10 119.3(9) . .
C12 C11 H11 120.4 . .
C10 C11 H11 120.3 . .
C13 C12 C11 121.8(9) . .
C13 C12 H12 119.1 . .
C11 C12 H12 119.2 . .
C12 C13 C14 119.1(8) . .
C12 C13 C16 121.4(9) . .
C14 C13 C16 119.4(10) . .
C15 C14 C13 118.8(10) . .
C15 C14 H14 120.5 . .
C13 C14 H14 120.7 . .
C10 C15 C14 121.7(9) . .
C10 C15 H15 119.1 . .
C14 C15 H15 119.2 . .
O4 C16 O3 125.8(10) . .
O4 C16 C13 119.0(9) . .
O3 C16 C13 114.9(11) . .
O5 C17 N9 125.8(11) . .
O5 C17 H17 117.2 . .
N9 C17 H17 117.0 . .
N9 C18 H18A 109.0 . .
N9 C18 H18B 109.6 . .
H18A C18 H18B 109.5 . .
N9 C18 H18C 109.8 . .
H18A C18 H18C 109.5 . .
H18B C18 H18C 109.5 . .
N9 C19 H19A 109.4 . .
N9 C19 H19B 109.6 . .
H19A C19 H19B 109.5 . .
N9 C19 H19C 109.4 . .
H19A C19 H19C 109.5 . .
H19B C19 H19C 109.5 . .

loop_
_geom_bond_atom_site_label_1
_geom_bond_atom_site_label_2
_geom_bond_distance
_geom_bond_site_symmetry_2
Zn1 O1 1.967(7) .
Zn1 O3 2.068(7) .
Zn1 N8 2.085(9) 2
Zn1 N4 2.132(10) 4_546
Zn1 O5 2.235(8) .
Zn2 O2 1.910(7) .
Zn2 O4 1.939(6) .
Zn2 N1 2.000(10) 4_556
Zn2 N5 2.021(9) 4
N1 C1 1.339(15) .
N1 N2 1.352(11) .
N1 Zn2 2.000(10) 4_546
N2 N3 1.301(15) .
N3 N4 1.367(11) .
N4 C1 1.318(15) .
N4 Zn1 2.132(10) 4_556
N5 C9 1.316(12) .
N5 N6 1.374(11) .
N5 Zn2 2.021(9) 4_545
N6 N7 1.280(13) .
N7 N8 1.388(10) .
N8 C9 1.336(13) .
N8 Zn1 2.085(9) 2
N9 C17 1.331(12) .
N9 C19 1.424(8) .
N9 C18 1.436(9) .
O1 C8 1.184(13) .
O2 C8 1.271(12) .
O3 C16 1.220(13) .
O4 C16 1.212(14) .
O5 C17 1.211(8) .
C1 C2 1.461(13) .
C2 C3 1.382(14) .
C2 C7 1.410(18) .
C3 C4 1.393(13) .
C3 H3 0.9300 .
C4 C5 1.374(16) .
C4 H4 0.9300 .
C5 C6 1.365(15) .
C5 C8 1.543(11) .
C6 C7 1.381(14) .
C6 H6 0.9300 .
C7 H7 0.9300 .
C9 C10 1.499(10) .
C10 C15 1.358(13) .
C10 C11 1.395(13) .
C11 C12 1.376(12) .
C11 H11 0.9300 .
C12 C13 1.342(15) .
C12 H12 0.9300 .
C13 C14 1.419(14) .
C13 C16 1.527(12) .
C14 C15 1.368(12) .
C14 H14 0.9300 .
C15 H15 0.9300 .
C17 H17 0.9300 .
C18 H18A 0.9600 .
C18 H18B 0.9600 .
C18 H18C 0.9600 .
C19 H19A 0.9600 .
C19 H19B 0.9600 .
C19 H19C 0.9600 .

loop_
_platon_squeeze_void_nr
_platon_squeeze_void_average_x
_platon_squeeze_void_average_y
_platon_squeeze_void_average_z
_platon_squeeze_void_volume
_platon_squeeze_void_count_electrons
_platon_squeeze_void_content
1 0.500 0.135 0.500 181 32 ' '
2 0.000 -0.351 0.500 181 32 ' '
